data_7233314
loop_
_publ_author_name
'Kamecka, Anna'
'Suwi\'nska, Kinga'
'Kapturkiewicz, Andrzej'

_publ_section_title
;
 Heteroleptic [Os(Cl)(CO)(P^P)(pbi)] complexes bearing bidentate phosphine
 and 2-(2-pyridyl)benzimidazolate ligands: impact of isomerism on their
 luminescence properties
;
_journal_name_full 'Physical Chemistry Chemical Physics'
_journal_paper_doi 10.1039/C9CP03416A
_journal_year 2019
_chemical_formula_moiety 'C39 H32 Cl N3 O Os P2, H2 O'
_chemical_formula_sum 'C39 H34 Cl N3 O2 Os P2'
_chemical_formula_weight 864.28
_space_group_crystal_system monoclinic
_space_group_IT_number 14
_space_group_name_Hall '-P 2ybc'
_space_group_name_H-M_alt 'P 1 21/c 1'
_symmetry_space_group_name_Hall '-P 2ybc'
_symmetry_space_group_name_H-M 'P 1 21/c 1'
_atom_sites_solution_hydrogens geom
_audit_block_doi 10.5517/ccdc.csd.cc22dhbb
_audit_creation_method SHELXL-2018/3
_audit_update_record
;
2019-07-17 deposited with the CCDC.    2019-07-23 downloaded from the CCDC.
;
_cell_angle_alpha 90
_cell_angle_beta 101.198(7)
_cell_angle_gamma 90
_cell_formula_units_Z 4
_cell_length_a 18.170(4)
_cell_length_b 11.651(2)
_cell_length_c 16.431(3)
_cell_measurement_reflns_used 9912
_cell_measurement_temperature 150(2)
_cell_measurement_theta_max 25.0840
_cell_measurement_theta_min 2.3144
_cell_volume 3412.2(11)
_computing_cell_refinement 'APEX3 v2015.9-0 (Bruker AXS)'
_computing_data_collection 'Bruker Instrument Service v4.2.9'
_computing_data_reduction 'SAINT V8.35A (Bruker AXS Inc., 2015)'
_computing_molecular_graphics 'Mercury CSD 4.1.2 (2019)'
_computing_publication_material 'APEX3 v2015.9-0 (Bruker AXS)'
_computing_structure_refinement 'SHELXL-2018/3 (Sheldrick, 2018)'
_computing_structure_solution 'SHELXT 2014/5 (Sheldrick, 2014)'
_diffrn_ambient_temperature 150(2)
_diffrn_detector_area_resol_mean 10.4167
_diffrn_measured_fraction_theta_full 0.988
_diffrn_measured_fraction_theta_max 0.988
_diffrn_measurement_device_type 'D8 VENTURE DUO'
_diffrn_measurement_method 'phi and omega scans'
_diffrn_radiation_type MoK\a
_diffrn_radiation_wavelength 0.71073
_diffrn_reflns_av_R_equivalents 0.3513
_diffrn_reflns_av_unetI/netI 0.1147
_diffrn_reflns_Laue_measured_fraction_full 0.988
_diffrn_reflns_Laue_measured_fraction_max 0.988
_diffrn_reflns_limit_h_max 21
_diffrn_reflns_limit_h_min -21
_diffrn_reflns_limit_k_max 13
_diffrn_reflns_limit_k_min -13
_diffrn_reflns_limit_l_max 16
_diffrn_reflns_limit_l_min -19
_diffrn_reflns_number 107932
_diffrn_reflns_point_group_measured_fraction_full 0.988
_diffrn_reflns_point_group_measured_fraction_max 0.988
_diffrn_reflns_theta_full 24.777
_diffrn_reflns_theta_max 24.777
_diffrn_reflns_theta_min 2.088
_diffrn_source I\mS
_exptl_absorpt_coefficient_mu 3.950
_exptl_absorpt_correction_T_max 0.87
_exptl_absorpt_correction_T_min 0.69
_exptl_absorpt_correction_type multi-scan
_exptl_absorpt_process_details
;
SADABS-2016/2 - Bruker AXS area detector scaling and absorption correction
;
_exptl_crystal_colour 'pale yellow'
_exptl_crystal_density_diffrn 1.679
_exptl_crystal_description needle
_exptl_crystal_F_000 1704
_exptl_crystal_size_max 0.337
_exptl_crystal_size_mid 0.048
_exptl_crystal_size_min 0.037
_refine_diff_density_max 1.825
_refine_diff_density_min -2.157
_refine_diff_density_rms 0.214
_refine_ls_extinction_coef 0.0029(2)
_refine_ls_extinction_expression Fc^*^=kFc[1+0.001xFc^2^\l^3^/sin(2\q)]^-1/4^
_refine_ls_extinction_method 'SHELXL-2018/3 (Sheldrick 2018)'
_refine_ls_goodness_of_fit_ref 1.051
_refine_ls_hydrogen_treatment constr
_refine_ls_matrix_type full
_refine_ls_number_parameters 434
_refine_ls_number_reflns 5802
_refine_ls_number_restraints 0
_refine_ls_restrained_S_all 1.051
_refine_ls_R_factor_all 0.1211
_refine_ls_R_factor_gt 0.0731
_refine_ls_shift/su_max 0.001
_refine_ls_shift/su_mean 0.000
_refine_ls_structure_factor_coef Fsqd
_refine_ls_weighting_details 'w=1/[\s^2^(Fo^2^)+(0.0367P)^2^+60.9916P] where P=(Fo^2^+2Fc^2^)/3'
_refine_ls_weighting_scheme calc
_refine_ls_wR_factor_gt 0.1271
_refine_ls_wR_factor_ref 0.1451
_reflns_Friedel_coverage 0.000
_reflns_number_gt 4019
_reflns_number_total 5802
_reflns_threshold_expression 'I > 2\s(I)'
_cod_data_source_file c9cp03416a1.cif
_cod_data_source_block Os_pbi_dppe1
_cod_original_cell_volume 3412.1(12)
_cod_database_code 7233314
_shelx_shelxl_version_number 2018/3
_shelx_space_group_comment
;
The symmetry employed for this shelxl refinement is uniquely defined
by the following loop, which should always be used as a source of
symmetry information in preference to the above space-group names.
They are only intended as comments.
;
_shelx_estimated_absorpt_t_min 0.350
_shelx_estimated_absorpt_t_max 0.868

loop_
_space_group_symop_operation_xyz
'x, y, z'
'-x, y+1/2, -z+1/2'
'-x, -y, -z'
'x, -y-1/2, z-1/2'

loop_
_atom_site_label
_atom_site_type_symbol
_atom_site_fract_x
_atom_site_fract_y
_atom_site_fract_z
_atom_site_U_iso_or_equiv
_atom_site_adp_type
_atom_site_occupancy
_atom_site_site_symmetry_order
_atom_site_calc_flag
_atom_site_refinement_flags_posn
_atom_site_refinement_flags_adp
Os1 Os 0.80798(3) 0.30235(4) 0.74791(3) 0.01916(19) Uani 1 1 d . .
Cl1 Cl 0.87503(19) 0.2371(3) 0.6412(2) 0.0374(9) Uani 1 1 d . .
P1 P 0.77145(16) 0.1212(3) 0.7843(2) 0.0209(7) Uani 1 1 d . .
P2 P 0.74542(17) 0.3654(3) 0.8478(2) 0.0195(7) Uani 1 1 d . .
O1 O 0.9495(5) 0.2701(7) 0.8731(6) 0.032(2) Uani 1 1 d . .
N1 N 0.7228(5) 0.3521(8) 0.6480(6) 0.022(2) Uani 1 1 d . .
N2 N 0.8406(5) 0.4704(8) 0.7195(6) 0.022(2) Uani 1 1 d . .
N3 N 0.6853(5) 0.4882(9) 0.5452(7) 0.026(3) Uani 1 1 d . .
C1 C 0.7367(7) 0.4523(10) 0.6101(8) 0.023(3) Uani 1 1 d . .
C2 C 0.6522(6) 0.3207(11) 0.6033(8) 0.025(3) Uani 1 1 d . .
C3 C 0.6039(7) 0.2314(11) 0.6147(8) 0.028(3) Uani 1 1 d . .
H3 H 0.617444 0.176784 0.657931 0.034 Uiso 1 1 calc R U
C4 C 0.5362(7) 0.2259(12) 0.5611(9) 0.037(4) Uani 1 1 d . .
H4 H 0.501901 0.166578 0.567616 0.044 Uiso 1 1 calc R U
C5 C 0.5160(7) 0.3065(14) 0.4961(8) 0.037(3) Uani 1 1 d . .
H5 H 0.469002 0.299620 0.459205 0.045 Uiso 1 1 calc R U
C6 C 0.5633(7) 0.3940(12) 0.4858(8) 0.030(3) Uani 1 1 d . .
H6 H 0.549495 0.446930 0.441470 0.036 Uiso 1 1 calc R U
C7 C 0.6319(7) 0.4057(11) 0.5405(8) 0.027(3) Uani 1 1 d . .
C8 C 0.8015(6) 0.5196(10) 0.6494(8) 0.022(3) Uani 1 1 d . .
C9 C 0.8182(8) 0.6282(10) 0.6235(8) 0.030(3) Uani 1 1 d . .
H9 H 0.790128 0.660955 0.574142 0.036 Uiso 1 1 calc R U
C10 C 0.8769(7) 0.6872(12) 0.6714(9) 0.034(3) Uani 1 1 d . .
H10 H 0.888760 0.762750 0.656558 0.041 Uiso 1 1 calc R U
C11 C 0.9180(8) 0.6358(11) 0.7408(9) 0.033(3) Uani 1 1 d . .
H11 H 0.959796 0.674182 0.773167 0.040 Uiso 1 1 calc R U
C12 C 0.8980(7) 0.5286(11) 0.7628(8) 0.025(3) Uani 1 1 d . .
H12 H 0.926445 0.494158 0.811274 0.030 Uiso 1 1 calc R U
C13 C 0.8496(6) 0.0333(10) 0.8380(8) 0.023(3) Uani 1 1 d . .
C14 C 0.8994(7) -0.0105(11) 0.7918(8) 0.028(3) Uani 1 1 d . .
H14 H 0.892837 0.006992 0.734401 0.033 Uiso 1 1 calc R U
C15 C 0.9581(6) -0.0790(11) 0.8284(9) 0.027(3) Uani 1 1 d . .
H15 H 0.991711 -0.109389 0.796284 0.033 Uiso 1 1 calc R U
C16 C 0.9680(7) -0.1035(11) 0.9121(9) 0.029(3) Uani 1 1 d . .
H16 H 1.008930 -0.150317 0.937388 0.035 Uiso 1 1 calc R U
C17 C 0.9194(7) -0.0609(11) 0.9591(9) 0.032(3) Uani 1 1 d . .
H17 H 0.926570 -0.078345 1.016550 0.039 Uiso 1 1 calc R U
C18 C 0.8590(7) 0.0086(10) 0.9217(9) 0.028(3) Uani 1 1 d . .
H18 H 0.824914 0.038198 0.953601 0.034 Uiso 1 1 calc R U
C19 C 0.7267(6) 0.0157(10) 0.7103(9) 0.025(3) Uani 1 1 d . .
C20 C 0.6988(8) -0.0826(11) 0.7388(9) 0.038(4) Uani 1 1 d . .
H20 H 0.697841 -0.090100 0.796182 0.045 Uiso 1 1 calc R U
C21 C 0.6717(8) -0.1716(13) 0.6846(11) 0.047(4) Uani 1 1 d . .
H21 H 0.652759 -0.239483 0.704979 0.057 Uiso 1 1 calc R U
C22 C 0.6726(8) -0.1610(13) 0.6019(10) 0.043(4) Uani 1 1 d . .
H22 H 0.655079 -0.222426 0.565186 0.052 Uiso 1 1 calc R U
C23 C 0.6985(8) -0.0622(13) 0.5714(10) 0.046(4) Uani 1 1 d . .
H23 H 0.696422 -0.053510 0.513490 0.055 Uiso 1 1 calc R U
C24 C 0.7281(7) 0.0256(13) 0.6266(9) 0.038(4) Uani 1 1 d . .
H24 H 0.749050 0.092085 0.606548 0.045 Uiso 1 1 calc R U
C25 C 0.7969(6) 0.4785(11) 0.9112(7) 0.019(3) Uani 1 1 d . .
C26 C 0.7833(7) 0.5918(11) 0.8910(8) 0.031(3) Uani 1 1 d . .
H26 H 0.741406 0.611867 0.849165 0.037 Uiso 1 1 calc R U
C27 C 0.8302(7) 0.6781(10) 0.9311(9) 0.032(3) Uani 1 1 d . .
H27 H 0.820636 0.756331 0.916476 0.038 Uiso 1 1 calc R U
C28 C 0.8894(7) 0.6486(12) 0.9911(8) 0.030(3) Uani 1 1 d . .
H28 H 0.922135 0.706575 1.017838 0.036 Uiso 1 1 calc R U
C29 C 0.9025(7) 0.5373(12) 1.0133(8) 0.030(3) Uani 1 1 d . .
H29 H 0.943616 0.518139 1.056346 0.036 Uiso 1 1 calc R U
C30 C 0.8563(7) 0.4512(11) 0.9737(8) 0.027(3) Uani 1 1 d . .
H30 H 0.865701 0.373432 0.989713 0.032 Uiso 1 1 calc R U
C31 C 0.6510(6) 0.4189(11) 0.8183(8) 0.025(3) Uani 1 1 d . .
C32 C 0.5938(8) 0.3880(13) 0.8578(10) 0.042(4) Uani 1 1 d . .
H32 H 0.604376 0.336228 0.903228 0.051 Uiso 1 1 calc R U
C33 C 0.5214(8) 0.4293(14) 0.8338(11) 0.051(5) Uani 1 1 d . .
H33 H 0.483110 0.405101 0.862072 0.061 Uiso 1 1 calc R U
C34 C 0.5054(8) 0.5045(14) 0.7698(10) 0.048(4) Uani 1 1 d . .
H34 H 0.455491 0.531723 0.752607 0.057 Uiso 1 1 calc R U
C35 C 0.5619(7) 0.5425(12) 0.7288(9) 0.035(3) Uani 1 1 d . .
H35 H 0.550990 0.596499 0.684712 0.042 Uiso 1 1 calc R U
C36 C 0.6333(7) 0.5001(11) 0.7536(8) 0.030(3) Uani 1 1 d . .
H36 H 0.671798 0.526174 0.726434 0.036 Uiso 1 1 calc R U
C37 C 0.7104(6) 0.1383(10) 0.8603(8) 0.021(3) Uani 1 1 d . .
H37A H 0.657752 0.148717 0.831276 0.026 Uiso 1 1 calc R U
H37B H 0.713001 0.068710 0.895389 0.026 Uiso 1 1 calc R U
C38 C 0.7362(7) 0.2433(11) 0.9146(8) 0.026(3) Uani 1 1 d . .
H38A H 0.785003 0.227060 0.951427 0.031 Uiso 1 1 calc R U
H38B H 0.699119 0.260993 0.949726 0.031 Uiso 1 1 calc R U
C39 C 0.8912(6) 0.2798(10) 0.8253(7) 0.020(3) Uani 1 1 d . .
O2 O 0.6537(8) 0.6586(12) 0.4220(9) 0.093(5) Uani 1 1 d . .

loop_
_atom_site_aniso_label
_atom_site_aniso_U_11
_atom_site_aniso_U_22
_atom_site_aniso_U_33
_atom_site_aniso_U_23
_atom_site_aniso_U_13
_atom_site_aniso_U_12
Os1 0.0127(2) 0.0202(3) 0.0252(3) -0.0021(3) 0.00524(17) -0.0024(2)
Cl1 0.0344(19) 0.041(2) 0.039(2) -0.0101(16) 0.0138(16) -0.0104(16)
P1 0.0119(15) 0.0192(18) 0.032(2) 0.0000(14) 0.0043(14) -0.0007(13)
P2 0.0144(15) 0.0225(18) 0.0217(18) 0.0017(14) 0.0039(13) -0.0023(13)
O1 0.034(5) 0.023(5) 0.039(6) -0.003(4) 0.008(5) 0.004(4)
N1 0.023(6) 0.023(6) 0.025(6) -0.009(5) 0.020(5) -0.006(5)
N2 0.019(5) 0.020(6) 0.026(6) 0.000(5) 0.000(5) -0.001(5)
N3 0.022(6) 0.023(6) 0.032(7) -0.008(5) 0.006(5) -0.001(5)
C1 0.020(7) 0.022(7) 0.027(8) 0.000(6) 0.005(6) -0.003(5)
C2 0.011(6) 0.036(8) 0.029(7) -0.003(6) 0.005(5) 0.003(6)
C3 0.025(7) 0.026(8) 0.037(8) -0.002(6) 0.015(6) -0.003(6)
C4 0.008(6) 0.047(10) 0.054(10) -0.014(7) 0.001(6) -0.008(6)
C5 0.017(6) 0.060(10) 0.032(8) -0.002(8) -0.003(6) 0.013(8)
C6 0.021(7) 0.034(8) 0.033(8) -0.005(6) 0.001(6) 0.007(6)
C7 0.028(7) 0.030(8) 0.022(7) 0.000(6) 0.004(6) 0.010(6)
C8 0.007(6) 0.025(7) 0.036(8) -0.012(6) 0.009(6) -0.004(5)
C9 0.043(8) 0.015(7) 0.035(8) 0.008(6) 0.014(7) 0.006(6)
C10 0.039(8) 0.023(7) 0.044(9) -0.002(7) 0.016(7) -0.018(7)
C11 0.034(8) 0.021(7) 0.045(9) -0.002(7) 0.008(7) -0.015(6)
C12 0.024(7) 0.031(8) 0.022(7) -0.006(6) 0.011(6) -0.004(6)
C13 0.004(5) 0.024(7) 0.042(9) -0.005(6) 0.008(5) 0.000(5)
C14 0.038(8) 0.021(7) 0.028(8) -0.006(6) 0.017(6) -0.011(6)
C15 0.006(6) 0.029(8) 0.048(9) 0.000(7) 0.007(6) 0.003(5)
C16 0.022(7) 0.021(7) 0.043(9) 0.001(6) 0.004(6) -0.002(6)
C17 0.041(8) 0.018(7) 0.037(9) 0.000(6) 0.006(7) -0.002(6)
C18 0.025(7) 0.018(7) 0.043(9) 0.007(6) 0.010(6) -0.003(6)
C19 0.019(6) 0.011(7) 0.044(9) -0.014(6) 0.006(6) -0.004(5)
C20 0.040(8) 0.019(7) 0.052(10) -0.011(7) 0.006(7) -0.003(7)
C21 0.027(8) 0.037(10) 0.079(13) 0.005(8) 0.014(8) -0.005(7)
C22 0.033(8) 0.040(10) 0.059(11) -0.027(8) 0.017(8) -0.016(7)
C23 0.043(9) 0.061(11) 0.040(10) -0.031(8) 0.023(8) -0.027(8)
C24 0.030(8) 0.051(10) 0.036(9) -0.010(7) 0.015(7) -0.006(7)
C25 0.015(6) 0.033(8) 0.012(6) -0.003(5) 0.004(5) 0.000(5)
C26 0.032(7) 0.026(8) 0.033(8) 0.008(6) 0.004(6) 0.006(6)
C27 0.040(8) 0.011(7) 0.046(9) -0.011(6) 0.013(7) -0.005(6)
C28 0.023(7) 0.034(8) 0.031(8) -0.005(6) -0.002(6) -0.009(6)
C29 0.016(6) 0.041(9) 0.030(8) 0.001(7) -0.003(6) -0.003(6)
C30 0.025(7) 0.021(7) 0.034(8) 0.000(6) 0.002(6) -0.001(6)
C31 0.017(6) 0.030(7) 0.033(8) -0.002(6) 0.017(6) 0.003(6)
C32 0.037(9) 0.041(9) 0.053(10) 0.011(8) 0.018(8) 0.003(7)
C33 0.020(8) 0.063(11) 0.076(13) 0.022(10) 0.028(8) -0.002(7)
C34 0.026(8) 0.056(11) 0.062(12) 0.016(9) 0.009(8) -0.003(8)
C35 0.024(7) 0.037(9) 0.042(9) -0.002(7) -0.001(7) 0.007(6)
C36 0.021(7) 0.041(9) 0.024(8) -0.010(6) -0.004(6) -0.005(6)
C37 0.017(6) 0.016(6) 0.032(8) 0.002(6) 0.006(6) -0.004(5)
C38 0.028(7) 0.028(7) 0.025(8) -0.003(6) 0.012(6) -0.006(6)
C39 0.013(6) 0.025(8) 0.023(7) 0.003(5) 0.003(5) -0.004(5)
O2 0.114(12) 0.091(11) 0.082(10) 0.000(8) 0.039(9) 0.008(9)

loop_
_atom_type_symbol
_atom_type_description
_atom_type_scat_dispersion_real
_atom_type_scat_dispersion_imag
_atom_type_scat_source
C C 0.0033 0.0016 'International Tables Vol C Tables 4.2.6.8 and 6.1.1.4'
H H 0.0000 0.0000 'International Tables Vol C Tables 4.2.6.8 and 6.1.1.4'
Cl Cl 0.1484 0.1585 'International Tables Vol C Tables 4.2.6.8 and 6.1.1.4'
N N 0.0061 0.0033 'International Tables Vol C Tables 4.2.6.8 and 6.1.1.4'
O O 0.0106 0.0060 'International Tables Vol C Tables 4.2.6.8 and 6.1.1.4'
Os Os -1.2165 7.6030 'International Tables Vol C Tables 4.2.6.8 and 6.1.1.4'
P P 0.1023 0.0942 'International Tables Vol C Tables 4.2.6.8 and 6.1.1.4'

loop_
_geom_angle_atom_site_label_1
_geom_angle_atom_site_label_2
_geom_angle_atom_site_label_3
_geom_angle
C39 Os1 N1 169.1(4)
C39 Os1 N2 93.3(4)
N1 Os1 N2 76.7(4)
C39 Os1 P2 90.3(4)
N1 Os1 P2 94.5(3)
N2 Os1 P2 93.5(3)
C39 Os1 P1 85.9(4)
N1 Os1 P1 104.3(3)
N2 Os1 P1 177.6(3)
P2 Os1 P1 84.31(11)
C39 Os1 Cl1 89.7(4)
N1 Os1 Cl1 85.4(3)
N2 Os1 Cl1 86.0(3)
P2 Os1 Cl1 179.42(12)
P1 Os1 Cl1 96.27(12)
C19 P1 C13 98.6(6)
C19 P1 C37 106.2(6)
C13 P1 C37 104.3(6)
C19 P1 Os1 123.9(5)
C13 P1 Os1 113.4(4)
C37 P1 Os1 108.5(4)
C31 P2 C25 105.1(6)
C31 P2 C38 103.8(6)
C25 P2 C38 108.5(6)
C31 P2 Os1 119.8(4)
C25 P2 Os1 111.8(4)
C38 P2 Os1 107.3(4)
C1 N1 C2 102.4(10)
C1 N1 Os1 114.6(8)
C2 N1 Os1 142.9(8)
C12 N2 C8 117.9(11)
C12 N2 Os1 125.1(9)
C8 N2 Os1 116.9(7)
C1 N3 C7 101.8(10)
N3 C1 N1 117.8(11)
N3 C1 C8 124.3(11)
N1 C1 C8 117.5(11)
C3 C2 N1 131.4(12)
C3 C2 C7 122.2(11)
N1 C2 C7 106.3(11)
C4 C3 C2 117.3(13)
C4 C3 H3 121.3
C2 C3 H3 121.3
C3 C4 C5 121.5(12)
C3 C4 H4 119.2
C5 C4 H4 119.2
C6 C5 C4 120.8(12)
C6 C5 H5 119.6
C4 C5 H5 119.6
C5 C6 C7 119.9(13)
C5 C6 H6 120.0
C7 C6 H6 120.0
N3 C7 C6 130.2(12)
N3 C7 C2 111.6(11)
C6 C7 C2 118.2(12)
N2 C8 C9 122.3(11)
N2 C8 C1 113.3(11)
C9 C8 C1 124.1(12)
C10 C9 C8 118.0(13)
C10 C9 H9 121.0
C8 C9 H9 121.0
C11 C10 C9 119.5(12)
C11 C10 H10 120.2
C9 C10 H10 120.2
C12 C11 C10 119.2(13)
C12 C11 H11 120.4
C10 C11 H11 120.4
N2 C12 C11 123.0(13)
N2 C12 H12 118.5
C11 C12 H12 118.5
C18 C13 C14 120.0(12)
C18 C13 P1 122.0(9)
C14 C13 P1 118.0(10)
C15 C14 C13 120.6(13)
C15 C14 H14 119.7
C13 C14 H14 119.7
C14 C15 C16 119.7(12)
C14 C15 H15 120.1
C16 C15 H15 120.1
C17 C16 C15 120.7(12)
C17 C16 H16 119.7
C15 C16 H16 119.7
C16 C17 C18 119.7(13)
C16 C17 H17 120.1
C18 C17 H17 120.1
C13 C18 C17 119.3(12)
C13 C18 H18 120.4
C17 C18 H18 120.4
C20 C19 C24 119.2(12)
C20 C19 P1 119.1(11)
C24 C19 P1 121.3(10)
C19 C20 C21 120.7(14)
C19 C20 H20 119.7
C21 C20 H20 119.7
C22 C21 C20 119.9(14)
C22 C21 H21 120.1
C20 C21 H21 120.1
C21 C22 C23 120.6(14)
C21 C22 H22 119.7
C23 C22 H22 119.7
C22 C23 C24 119.3(15)
C22 C23 H23 120.3
C24 C23 H23 120.3
C19 C24 C23 120.2(14)
C19 C24 H24 119.9
C23 C24 H24 119.9
C26 C25 C30 118.8(11)
C26 C25 P2 120.6(9)
C30 C25 P2 120.1(10)
C25 C26 C27 120.9(12)
C25 C26 H26 119.6
C27 C26 H26 119.6
C28 C27 C26 119.1(12)
C28 C27 H27 120.5
C26 C27 H27 120.5
C27 C28 C29 120.8(12)
C27 C28 H28 119.6
C29 C28 H28 119.6
C28 C29 C30 120.4(12)
C28 C29 H29 119.8
C30 C29 H29 119.8
C25 C30 C29 120.0(12)
C25 C30 H30 120.0
C29 C30 H30 120.0
C32 C31 C36 116.5(12)
C32 C31 P2 123.3(11)
C36 C31 P2 120.1(9)
C31 C32 C33 122.6(14)
C31 C32 H32 118.7
C33 C32 H32 118.7
C34 C33 C32 119.6(13)
C34 C33 H33 120.2
C32 C33 H33 120.2
C33 C34 C35 120.6(14)
C33 C34 H34 119.7
C35 C34 H34 119.7
C36 C35 C34 118.7(14)
C36 C35 H35 120.7
C34 C35 H35 120.7
C35 C36 C31 121.9(13)
C35 C36 H36 119.0
C31 C36 H36 119.0
C38 C37 P1 109.0(8)
C38 C37 H37A 109.9
P1 C37 H37A 109.9
C38 C37 H37B 109.9
P1 C37 H37B 109.9
H37A C37 H37B 108.3
C37 C38 P2 109.0(8)
C37 C38 H38A 109.9
P2 C38 H38A 109.9
C37 C38 H38B 109.9
P2 C38 H38B 109.9
H38A C38 H38B 108.3
O1 C39 Os1 174.8(10)

loop_
_geom_bond_atom_site_label_1
_geom_bond_atom_site_label_2
_geom_bond_distance
Os1 C39 1.796(12)
Os1 N1 2.107(10)
Os1 N2 2.124(10)
Os1 P2 2.292(3)
Os1 P1 2.325(3)
Os1 Cl1 2.443(3)
P1 C19 1.807(12)
P1 C13 1.832(12)
P1 C37 1.836(12)
P2 C31 1.801(12)
P2 C25 1.821(12)
P2 C38 1.825(13)
O1 C39 1.195(13)
N1 C1 1.370(15)
N1 C2 1.396(14)
N2 C12 1.328(15)
N2 C8 1.357(15)
N3 C1 1.339(15)
N3 C7 1.357(16)
C1 C8 1.457(16)
C2 C3 1.398(17)
C2 C7 1.427(17)
C3 C4 1.368(17)
C3 H3 0.9500
C4 C5 1.416(19)
C4 H4 0.9500
C5 C6 1.365(19)
C5 H5 0.9500
C6 C7 1.394(17)
C6 H6 0.9500
C8 C9 1.388(17)
C9 C10 1.380(18)
C9 H9 0.9500
C10 C11 1.373(18)
C10 H10 0.9500
C11 C12 1.369(17)
C11 H11 0.9500
C12 H12 0.9500
C13 C18 1.382(18)
C13 C14 1.386(16)
C14 C15 1.374(17)
C14 H14 0.9500
C15 C16 1.381(18)
C15 H15 0.9500
C16 C17 1.375(18)
C16 H16 0.9500
C17 C18 1.406(17)
C17 H17 0.9500
C18 H18 0.9500
C19 C20 1.372(18)
C19 C24 1.384(18)
C20 C21 1.393(19)
C20 H20 0.9500
C21 C22 1.37(2)
C21 H21 0.9500
C22 C23 1.37(2)
C22 H22 0.9500
C23 C24 1.404(19)
C23 H23 0.9500
C24 H24 0.9500
C25 C26 1.372(17)
C25 C30 1.375(16)
C26 C27 1.397(17)
C26 H26 0.9500
C27 C28 1.355(18)
C27 H27 0.9500
C28 C29 1.356(18)
C28 H28 0.9500
C29 C30 1.386(17)
C29 H29 0.9500
C30 H30 0.9500
C31 C32 1.377(17)
C31 C36 1.413(18)
C32 C33 1.385(19)
C32 H32 0.9500
C33 C34 1.36(2)
C33 H33 0.9500
C34 C35 1.406(19)
C34 H34 0.9500
C35 C36 1.373(17)
C35 H35 0.9500
C36 H36 0.9500
C37 C38 1.533(16)
C37 H37A 0.9900
C37 H37B 0.9900
C38 H38A 0.9900
C38 H38B 0.9900

loop_
_geom_hbond_atom_site_label_D
_geom_hbond_atom_site_label_H
_geom_hbond_atom_site_label_A
_geom_hbond_distance_DH
_geom_hbond_distance_HA
_geom_hbond_distance_DA
_geom_hbond_angle_DHA
_geom_hbond_site_symmetry_A
_geom_hbond_publ_flag
C20 H20 O2 0.95 2.49 3.39(2) 157.5 4_566 yes
C24 H24 Cl1 0.95 2.81 3.607(15) 141.7 . yes
C30 H30 Cl1 0.95 2.78 3.484(13) 131.8 4_566 yes
C36 H36 N1 0.95 2.66 3.118(16) 109.9 . yes
C37 H37B N3 0.99 2.69 3.485(16) 137.5 4_566 yes
C20 H20 O2 0.95 2.49 3.39(2) 157.5 4_566 yes
C24 H24 Cl1 0.95 2.81 3.607(15) 141.7 . yes
C30 H30 Cl1 0.95 2.78 3.484(13) 131.8 4_566 yes
C36 H36 N1 0.95 2.66 3.118(16) 109.9 . yes
C37 H37B N3 0.99 2.69 3.485(16) 137.5 4_566 yes

loop_
_geom_torsion_atom_site_label_1
_geom_torsion_atom_site_label_2
_geom_torsion_atom_site_label_3
_geom_torsion_atom_site_label_4
_geom_torsion
C7 N3 C1 N1 1.2(14)
C7 N3 C1 C8 -170.7(11)
C2 N1 C1 N3 -1.8(14)
Os1 N1 C1 N3 179.0(8)
C2 N1 C1 C8 170.7(10)
Os1 N1 C1 C8 -8.5(13)
C1 N1 C2 C3 -174.4(13)
Os1 N1 C2 C3 4(2)
C1 N1 C2 C7 1.6(12)
Os1 N1 C2 C7 -179.6(9)
N1 C2 C3 C4 177.6(12)
C7 C2 C3 C4 2.1(19)
C2 C3 C4 C5 0.6(19)
C3 C4 C5 C6 -1(2)
C4 C5 C6 C7 -1(2)
C1 N3 C7 C6 179.5(13)
C1 N3 C7 C2 0.0(13)
C5 C6 C7 N3 -176.0(12)
C5 C6 C7 C2 3.5(19)
C3 C2 C7 N3 175.4(11)
N1 C2 C7 N3 -1.1(14)
C3 C2 C7 C6 -4.2(18)
N1 C2 C7 C6 179.4(11)
C12 N2 C8 C9 -1.7(17)
Os1 N2 C8 C9 -178.9(9)
C12 N2 C8 C1 -175.9(10)
Os1 N2 C8 C1 7.0(13)
N3 C1 C8 N2 173.0(11)
N1 C1 C8 N2 1.1(15)
N3 C1 C8 C9 -1.0(19)
N1 C1 C8 C9 -172.9(11)
N2 C8 C9 C10 -0.1(18)
C1 C8 C9 C10 173.4(12)
C8 C9 C10 C11 2.2(19)
C9 C10 C11 C12 -3(2)
C8 N2 C12 C11 1.4(18)
Os1 N2 C12 C11 178.3(9)
C10 C11 C12 N2 1(2)
C19 P1 C13 C18 -118.5(11)
C37 P1 C13 C18 -9.3(11)
Os1 P1 C13 C18 108.6(10)
C19 P1 C13 C14 60.3(10)
C37 P1 C13 C14 169.6(9)
Os1 P1 C13 C14 -72.6(10)
C18 C13 C14 C15 0.3(18)
P1 C13 C14 C15 -178.6(9)
C13 C14 C15 C16 -0.6(19)
C14 C15 C16 C17 0.6(19)
C15 C16 C17 C18 -0.1(19)
C14 C13 C18 C17 0.2(18)
P1 C13 C18 C17 179.0(9)
C16 C17 C18 C13 -0.2(18)
C13 P1 C19 C20 62.4(11)
C37 P1 C19 C20 -45.3(11)
Os1 P1 C19 C20 -171.7(8)
C13 P1 C19 C24 -109.8(11)
C37 P1 C19 C24 142.5(11)
Os1 P1 C19 C24 16.1(13)
C24 C19 C20 C21 0(2)
P1 C19 C20 C21 -172.6(10)
C19 C20 C21 C22 0(2)
C20 C21 C22 C23 -1(2)
C21 C22 C23 C24 3(2)
C20 C19 C24 C23 2(2)
P1 C19 C24 C23 174.6(11)
C22 C23 C24 C19 -4(2)
C31 P2 C25 C26 -38.7(11)
C38 P2 C25 C26 -149.2(10)
Os1 P2 C25 C26 92.7(10)
C31 P2 C25 C30 149.5(10)
C38 P2 C25 C30 39.0(11)
Os1 P2 C25 C30 -79.1(10)
C30 C25 C26 C27 2.0(19)
P2 C25 C26 C27 -169.8(10)
C25 C26 C27 C28 0(2)
C26 C27 C28 C29 -1(2)
C27 C28 C29 C30 1(2)
C26 C25 C30 C29 -1.9(19)
P2 C25 C30 C29 170.0(10)
C28 C29 C30 C25 0(2)
C25 P2 C31 C32 -99.1(13)
C38 P2 C31 C32 14.7(13)
Os1 P2 C31 C32 134.2(11)
C25 P2 C31 C36 78.4(11)
C38 P2 C31 C36 -167.7(10)
Os1 P2 C31 C36 -48.2(12)
C36 C31 C32 C33 3(2)
P2 C31 C32 C33 -179.5(12)
C31 C32 C33 C34 -1(3)
C32 C33 C34 C35 -1(3)
C33 C34 C35 C36 1(2)
C34 C35 C36 C31 1(2)
C32 C31 C36 C35 -2.7(19)
P2 C31 C36 C35 179.6(10)
C19 P1 C37 C38 -168.7(8)
C13 P1 C37 C38 87.8(9)
Os1 P1 C37 C38 -33.4(9)
P1 C37 C38 P2 50.5(10)
C31 P2 C38 C37 82.1(9)
C25 P2 C38 C37 -166.5(8)
Os1 P2 C38 C37 -45.6(9)
